data_2011020
loop_
_publ_author_name
'Cho, Sang Woo'
'Cho, Yongkee'
'Kim, Dae-Kee'
'Shin, Whanchul'

_publ_section_title
;<i>cis</i>-[(4<i>R</i>,5<i>R</i>)-4,5-Bis(aminomethyl)-2,2-dimethyl-1,3-dioxolane-<i>N</i>,<i>N</i>'](malonato-<i>O</i>,<i>O</i>')platinum(II),
 an anticancer agent
;
_journal_issue 6
_journal_name_full 'Acta Crystallographica Section C'
_journal_page_first 653
_journal_page_last 654
_journal_paper_doi 10.1107/S0108270100003577
_journal_volume 56
_journal_year 2000
_chemical_formula_iupac '[Pt (C3 H2 O4) (C7 H16 N2 O2)]'
_chemical_formula_moiety 'C10 H18 N2 O6 Pt'
_chemical_formula_sum 'C10 H18 N2 O6 Pt'
_chemical_formula_weight 457.35
_chemical_name_systematic
;
  cis-(Malonato)[(4R,5R)-4,5-bis(aminomethyl)-2,2-dimethyl-
  1,3-dioxolane]platinum(II)
;
_space_group_IT_number 4
_symmetry_cell_setting monoclinic
_symmetry_space_group_name_Hall 'P 2yb'
_symmetry_space_group_name_H-M 'P 1 21 1'
_audit_creation_method 'SHELXL97 and manual editing'
_cell_angle_alpha 90.00
_cell_angle_beta 116.96(12)
_cell_angle_gamma 90.00
_cell_formula_units_Z 4
_cell_length_a 7.092(8)
_cell_length_b 30.78(3)
_cell_length_c 7.126(7)
_cell_measurement_reflns_used 45
_cell_measurement_temperature 293(2)
_cell_measurement_theta_max 20
_cell_measurement_theta_min 7
_cell_volume 1386(3)
_computing_cell_refinement 'local program'
_computing_data_collection 'local program (Yoon et al., 1994)'
_computing_data_reduction 'local program'
_computing_molecular_graphics 'ORTEPIII (Burnett & Johnson, 1996)'
_computing_publication_material SHELXL97
_computing_structure_refinement 'SHELXL97 (Sheldrick, 1997)'
_computing_structure_solution 'SHELXS97 (Sheldrick, 1990)'
_diffrn_ambient_temperature 293(2)
_diffrn_measured_fraction_theta_full .990
_diffrn_measured_fraction_theta_max .990
_diffrn_measurement_device_type 'Rigaku AFC4'
_diffrn_measurement_method '\w scans'
_diffrn_radiation_monochromator graphite
_diffrn_radiation_source 'fine-focus sealed tube'
_diffrn_radiation_type MoK\a
_diffrn_radiation_wavelength .71073
_diffrn_reflns_av_R_equivalents .034
_diffrn_reflns_av_sigmaI/netI .041
_diffrn_reflns_limit_h_max 5
_diffrn_reflns_limit_h_min -9
_diffrn_reflns_limit_k_max 39
_diffrn_reflns_limit_k_min -39
_diffrn_reflns_limit_l_max 9
_diffrn_reflns_limit_l_min -8
_diffrn_reflns_number 3891
_diffrn_reflns_theta_full 27.49
_diffrn_reflns_theta_max 27.49
_diffrn_reflns_theta_min 1.32
_diffrn_standards_decay_% none
_diffrn_standards_interval_count 100
_diffrn_standards_number 3
_exptl_absorpt_coefficient_mu 10.145
_exptl_absorpt_correction_T_max .218
_exptl_absorpt_correction_T_min .054
_exptl_absorpt_correction_type empirical
_exptl_absorpt_process_details '\y scan (North et al., 1968)'
_exptl_crystal_colour colourless
_exptl_crystal_density_diffrn 2.191
_exptl_crystal_density_method 'not measured'
_exptl_crystal_description prism
_exptl_crystal_F_000 872
_exptl_crystal_size_max .52
_exptl_crystal_size_mid .20
_exptl_crystal_size_min .15
_refine_diff_density_max '2.026 [0.82 \%A from Pt]'
_refine_diff_density_min '-2.540 [0.81 \%A from Pt]'
_refine_ls_abs_structure_details 'Flack (1983)'
_refine_ls_abs_structure_Flack '0.07(3), 219 Friedel pairs'
_refine_ls_extinction_method none
_refine_ls_goodness_of_fit_ref 1.030
_refine_ls_hydrogen_treatment constr
_refine_ls_matrix_type full
_refine_ls_number_parameters 343
_refine_ls_number_reflns 3465
_refine_ls_number_restraints 1
_refine_ls_restrained_S_all 1.030
_refine_ls_R_factor_all .058
_refine_ls_R_factor_gt .046
_refine_ls_shift/su_max <0.001
_refine_ls_shift/su_mean .000
_refine_ls_structure_factor_coef Fsqd
_refine_ls_weighting_details 'calc w = 1/[\s^2^(Fo^2^)+(0.0511P)^2^+10.8830P] where P=(Fo^2^+2Fc^2^)/3'
_refine_ls_weighting_scheme calc
_refine_ls_wR_factor_ref .108
_reflns_number_gt 2954
_reflns_number_total 3465
_reflns_threshold_expression I>2\s(I)
_cod_data_source_file ob1028.cif
_cod_data_source_block I
_cod_original_cell_volume 1386(2)
_cod_original_sg_symbol_H-M 'P 21'
_cod_database_code 2011020
_cod_database_fobs_code 2011020

loop_
_symmetry_equiv_pos_as_xyz
'x, y, z'
'-x, y+1/2, -z'

loop_
_atom_site_label
_atom_site_fract_x
_atom_site_fract_y
_atom_site_fract_z
_atom_site_U_iso_or_equiv
_atom_site_adp_type
_atom_site_calc_flag
_atom_site_refinement_flags
_atom_site_occupancy
_atom_site_disorder_assembly
_atom_site_disorder_group
_atom_site_type_symbol
Pt .68737(10) .27397(2) .00844(10) .03917(19) Uani d . 1 . . Pt
O1 .6202(17) .2675(7) -.2982(18) .036(3) Uani d . 1 . . O
O2 .378(2) .2716(8) -.0599(19) .051(3) Uani d . 1 . . O
O3 .405(2) .2437(6) -.613(2) .056(4) Uani d . 1 . . O
O4 .060(2) .2481(6) -.281(3) .058(4) Uani d . 1 . . O
O5 1.223(2) .3764(6) .397(2) .060(4) Uani d . 1 . . O
O6 .947(3) .3927(5) .454(3) .074(5) Uani d . 1 . . O
N1 .994(3) .2819(5) .068(3) .044(5) Uani d . 1 . . N
H1A 1.0725 .2636 .1727 .052 Uiso calc R 1 . . H
H1B 1.0048 .2733 -.0473 .052 Uiso calc R 1 . . H
N2 .743(3) .2777(11) .310(2) .058(6) Uani d . 1 . . N
H2A .6350 .2647 .3217 .069 Uiso calc R 1 . . H
H2B .8608 .2624 .3884 .069 Uiso calc R 1 . . H
C1 .460(3) .2447(7) -.423(3) .041(4) Uani d . 1 . . C
C2 .341(3) .2204(7) -.331(3) .046(5) Uani d . 1 . . C
H2C .4356 .1993 -.2314 .055 Uiso calc R 1 . . H
H2D .2276 .2045 -.4422 .055 Uiso calc R 1 . . H
C3 .248(3) .2481(7) -.220(3) .049(5) Uani d . 1 . . C
C4 1.090(3) .3255(8) .126(3) .052(5) Uani d . 1 . . C
H4A 1.0075 .3462 .0170 .062 Uiso calc R 1 . . H
H4B 1.2322 .3249 .1403 .062 Uiso calc R 1 . . H
C5 1.095(4) .3394(7) .334(4) .056(5) Uani d . 1 . . C
H5 1.1570 .3163 .4387 .068 Uiso calc R 1 . . H
C6 .885(4) .3547(7) .324(4) .055(5) Uani d . 1 . . C
H6 .7886 .3631 .1790 .066 Uiso calc R 1 . . H
C7 .771(4) .3250(7) .404(4) .049(5) Uani d . 1 . . C
H7A .6322 .3371 .3688 .058 Uiso calc R 1 . . H
H7B .8485 .3234 .5563 .058 Uiso calc R 1 . . H
C8 1.174(4) .4007(9) .540(4) .066(7) Uani d . 1 . . C
C9 1.208(5) .4483(9) .526(4) .091(11) Uani d . 1 . . C
H9A 1.1730 .4636 .6241 .136 Uiso calc PR .50 . . H
H9B 1.1184 .4584 .3860 .136 Uiso calc PR .50 . . H
H9C 1.3529 .4536 .5603 .136 Uiso calc PR .50 . . H
H9D 1.2566 .4534 .4228 .136 Uiso calc PR .50 . . H
H9E 1.3111 .4587 .6609 .136 Uiso calc PR .50 . . H
H9F 1.0766 .4635 .4866 .136 Uiso calc PR .50 . . H
C10 1.299(4) .3829(9) .755(4) .075(8) Uani d . 1 . . C
H10A 1.2671 .3990 .8524 .113 Uiso calc PR .50 . . H
H10B 1.4469 .3855 .7936 .113 Uiso calc PR .50 . . H
H10C 1.2634 .3529 .7569 .113 Uiso calc PR .50 . . H
H10D 1.3845 .3593 .7495 .113 Uiso calc PR .50 . . H
H10E 1.2048 .3727 .8083 .113 Uiso calc PR .50 . . H
H10F 1.3882 .4053 .8450 .113 Uiso calc PR .50 . . H
Pt' .65555(11) .11643(2) .65629(10) .03921(19) Uani d . 1 . . Pt
O1' .9643(18) .1229(5) .7215(18) .041(4) Uani d . 1 . . O
O2' .727(2) .1182(10) .9643(19) .056(4) Uani d . 1 . . O
O3' 1.277(2) .1439(6) .934(3) .050(4) Uani d . 1 . . O
O4' .943(3) .1438(7) 1.281(3) .067(5) Uani d . 1 . . O
O5' .280(3) .0159(6) .109(3) .067(4) Uani d . 1 . . O
O6' .209(3) -.0024(5) .377(3) .068(5) Uani d . 1 . . O
N1' .594(2) .1103(9) .346(2) .041(4) Uani d . 1 . . N
H1'A .4871 .1285 .2704 .049 Uiso calc R 1 . . H
H1'B .7085 .1197 .3357 .049 Uiso calc R 1 . . H
N2' .348(2) .1094(9) .597(2) .050(5) Uani d . 1 . . N
H2'A .3328 .1201 .7066 .060 Uiso calc R 1 . . H
H2'B .2665 .1253 .4828 .060 Uiso calc R 1 . . H
C1' 1.085(3) .1442(7) .878(3) .043(5) Uani d . 1 . . C
C2' 1.001(3) .1714(7) .999(3) .042(4) Uani d . 1 . . C
H2'C .9077 .1936 .9070 .050 Uiso calc R 1 . . H
H2'D 1.1185 .1860 1.1136 .050 Uiso calc R 1 . . H
C3' .883(3) .1444(8) 1.088(3) .052(5) Uani d . 1 . . C
C4' .541(3) .0701(7) .252(3) .046(5) Uani d . 1 . . C
H4'A .6518 .0494 .3326 .055 Uiso calc R 1 . . H
H4'B .5320 .0718 .1116 .055 Uiso calc R 1 . . H
C5' .335(3) .0545(7) .236(3) .052(5) Uani d . 1 . . C
H5' .2245 .0768 .1761 .063 Uiso calc R 1 . . H
C6' .346(4) .0347(8) .447(4) .059(5) Uani d . 1 . . C
H6' .4909 .0254 .5408 .070 Uiso calc R 1 . . H
C7' .270(4) .0637(8) .560(4) .054(5) Uani d . 1 . . C
H7'A .3051 .0507 .6955 .065 Uiso calc R 1 . . H
H7'B .1168 .0646 .4822 .065 Uiso calc R 1 . . H
C8' .133(4) -.0080(10) .158(4) .065(7) Uani d . 1 . . C
C9' .155(4) -.0538(11) .113(4) .084(8) Uani d . 1 . . C
H9'A .0999 -.0576 -.0367 .126 Uiso calc PR .50 . . H
H9'B .0772 -.0718 .1634 .126 Uiso calc PR .50 . . H
H9'C .3015 -.0618 .1811 .126 Uiso calc PR .50 . . H
H9'D .2192 -.0699 .2419 .126 Uiso calc PR .50 . . H
H9'E .2418 -.0557 .0418 .126 Uiso calc PR .50 . . H
H9'F .0176 -.0657 .0241 .126 Uiso calc PR .50 . . H
C10' -.091(5) .0092(10) .039(5) .090(9) Uani d . 1 . . C
H10G -.1395 .0048 -.1095 .135 Uiso calc PR .50 . . H
H10H -.0926 .0396 .0665 .135 Uiso calc PR .50 . . H
H10I -.1819 -.0060 .0831 .135 Uiso calc PR .50 . . H
H10J -.1365 .0208 .1362 .135 Uiso calc PR .50 . . H
H10K -.1834 -.0141 -.0397 .135 Uiso calc PR .50 . . H
H10L -.0941 .0316 -.0564 .135 Uiso calc PR .50 . . H

loop_
_atom_site_aniso_label
_atom_site_aniso_U_11
_atom_site_aniso_U_22
_atom_site_aniso_U_33
_atom_site_aniso_U_12
_atom_site_aniso_U_13
_atom_site_aniso_U_23
Pt .0358(4) .0460(4) .0366(3) -.0024(3) .0172(3) -.0016(3)
O1 .032(5) .042(9) .042(6) -.003(6) .023(5) .003(7)
O2 .051(7) .063(8) .044(7) -.027(9) .025(6) -.008(9)
O3 .043(8) .090(13) .032(7) .003(9) .015(6) .001(8)
O4 .027(6) .092(13) .058(9) -.002(8) .023(6) .004(9)
O5 .051(8) .075(11) .059(9) -.032(8) .030(7) -.020(8)
O6 .069(10) .050(9) .103(14) -.003(8) .040(10) -.022(9)
N1 .052(9) .032(11) .047(9) -.004(7) .022(7) -.009(7)
N2 .049(9) .092(17) .033(7) -.031(13) .020(7) -.009(11)
C1 .036(9) .047(11) .046(10) .000(8) .024(8) .001(9)
C2 .046(11) .059(13) .046(11) -.007(9) .032(9) .005(9)
C3 .061(12) .046(11) .064(13) -.017(10) .049(11) -.010(10)
C4 .044(11) .066(15) .060(13) .002(10) .036(10) .003(11)
C5 .061(13) .038(10) .065(13) -.020(9) .023(11) -.016(9)
C6 .060(13) .049(12) .059(13) -.004(10) .031(11) -.011(10)
C7 .057(12) .052(12) .050(11) .008(10) .036(10) .001(9)
C8 .051(14) .057(15) .075(17) -.014(11) .016(12) -.018(13)
C9 .13(3) .042(14) .078(18) -.024(15) .024(18) .011(13)
C10 .074(17) .078(18) .083(18) .008(14) .044(15) .026(14)
Pt' .0358(4) .0469(4) .0359(3) -.0017(3) .0170(3) -.0020(3)
O1' .033(6) .056(11) .032(6) .004(6) .014(5) -.013(6)
O2' .036(6) .100(13) .036(6) -.018(10) .019(5) -.006(10)
O3' .040(8) .067(11) .049(8) -.007(7) .024(7) -.012(8)
O4' .050(9) .113(15) .043(9) -.022(10) .026(8) -.018(9)
O5' .056(9) .078(11) .061(9) -.005(9) .021(8) -.024(9)
O6' .069(10) .061(10) .066(10) -.038(8) .022(8) -.009(8)
N1' .035(7) .050(12) .041(7) .002(8) .021(6) .008(9)
N2' .028(7) .086(16) .043(8) -.018(10) .022(6) -.009(11)
C1' .032(9) .063(13) .030(8) .002(8) .008(7) .021(9)
C2' .035(9) .054(12) .038(9) -.003(8) .018(7) -.005(8)
C3' .039(10) .072(15) .052(12) .015(10) .026(9) -.003(11)
C4' .048(11) .049(12) .047(10) -.010(9) .027(9) -.017(9)
C5' .060(12) .041(10) .056(12) -.007(9) .026(10) -.015(9)
C6' .063(13) .063(14) .064(13) .003(11) .041(11) .012(11)
C7' .049(12) .059(14) .056(12) -.014(11) .025(10) -.012(10)
C8' .064(16) .062(16) .063(15) -.003(12) .024(13) -.018(12)
C9' .073(17) .08(2) .087(18) -.004(15) .028(14) -.028(17)
C10' .11(2) .070(18) .08(2) -.002(17) .035(18) -.006(15)

loop_
_atom_type_symbol
_atom_type_description
_atom_type_scat_dispersion_real
_atom_type_scat_dispersion_imag
_atom_type_scat_source
C C .0033 .0016 'International Tables Vol C Tables 4.2.6.8 and 6.1.1.4'
H H .0000 .0000 'International Tables Vol C Tables 4.2.6.8 and 6.1.1.4'
N N .0061 .0033 'International Tables Vol C Tables 4.2.6.8 and 6.1.1.4'
O O .0106 .0060 'International Tables Vol C Tables 4.2.6.8 and 6.1.1.4'
Pt Pt -1.7033 8.3905 'International Tables Vol C Tables 4.2.6.8 and 6.1.1.4'

loop_
_geom_angle_atom_site_label_1
_geom_angle_atom_site_label_2
_geom_angle_atom_site_label_3
_geom_angle
_geom_angle_publ_flag
N2 Pt O2 85.7(6) yes
N2 Pt O1 176.8(11) ?
O2 Pt O1 92.2(5) yes
N2 Pt N1 95.6(7) yes
O2 Pt N1 174.9(9) ?
O1 Pt N1 86.8(6) yes
C1 O1 Pt 120.0(12) ?
C3 O2 Pt 119.0(14) ?
C5 O5 C8 109.0(17) ?
C6 O6 C8 111.7(18) ?
C4 N1 Pt 118.8(13) ?
C4 N1 H1A 107.6 ?
Pt N1 H1A 107.6 ?
C4 N1 H1B 107.6 ?
Pt N1 H1B 107.6 ?
H1A N1 H1B 107.1 ?
C7 N2 Pt 115.8(18) ?
C7 N2 H2A 108.3 ?
Pt N2 H2A 108.3 ?
C7 N2 H2B 108.3 ?
Pt N2 H2B 108.3 ?
H2A N2 H2B 107.4 ?
O3 C1 O1 120.9(18) ?
O3 C1 C2 121.0(18) ?
O1 C1 C2 118.1(17) ?
C1 C2 C3 114.8(17) ?
C1 C2 H2C 108.6 ?
C3 C2 H2C 108.6 ?
C1 C2 H2D 108.6 ?
C3 C2 H2D 108.6 ?
H2C C2 H2D 107.6 ?
O4 C3 O2 122.8(19) ?
O4 C3 C2 119.2(19) ?
O2 C3 C2 118.0(18) ?
N1 C4 C5 109.6(17) ?
N1 C4 H4A 109.8 ?
C5 C4 H4A 109.8 ?
N1 C4 H4B 109.8 ?
C5 C4 H4B 109.8 ?
H4A C4 H4B 108.2 ?
O5 C5 C4 105.8(18) ?
O5 C5 C6 103.9(17) ?
C4 C5 C6 116.4(19) ?
O5 C5 H5 110.1 ?
C4 C5 H5 110.1 ?
C6 C5 H5 110.1 ?
O6 C6 C7 108.4(18) ?
O6 C6 C5 102.1(17) ?
C7 C6 C5 118.7(19) ?
O6 C6 H6 109.1 ?
C7 C6 H6 109.1 ?
C5 C6 H6 109.1 ?
C6 C7 N2 112.6(16) ?
C6 C7 H7A 109.1 ?
N2 C7 H7A 109.1 ?
C6 C7 H7B 109.1 ?
N2 C7 H7B 109.1 ?
H7A C7 H7B 107.8 ?
O5 C8 O6 101.1(17) ?
O5 C8 C10 108(2) ?
O6 C8 C10 114(2) ?
O5 C8 C9 112(3) ?
O6 C8 C9 108(2) ?
C10 C8 C9 113(2) ?
C8 C9 H9A 109.5 ?
C8 C9 H9B 109.5 ?
H9A C9 H9B 109.5 ?
C8 C9 H9C 109.5 ?
H9A C9 H9C 109.5 ?
H9B C9 H9C 109.5 ?
C8 C9 H9D 109.5 ?
H9A C9 H9D 141.1 ?
H9B C9 H9D 56.3 ?
H9C C9 H9D 56.3 ?
C8 C9 H9E 109.5 ?
H9A C9 H9E 56.3 ?
H9B C9 H9E 141.1 ?
H9C C9 H9E 56.3 ?
H9D C9 H9E 109.5 ?
C8 C9 H9F 109.5 ?
H9A C9 H9F 56.3 ?
H9B C9 H9F 56.3 ?
H9C C9 H9F 141.1 ?
H9D C9 H9F 109.5 ?
H9E C9 H9F 109.5 ?
C8 C10 H10A 109.5 ?
C8 C10 H10B 109.5 ?
H10A C10 H10B 109.5 ?
C8 C10 H10C 109.5 ?
H10A C10 H10C 109.5 ?
H10B C10 H10C 109.5 ?
C8 C10 H10D 109.5 ?
H10A C10 H10D 141.1 ?
H10B C10 H10D 56.3 ?
H10C C10 H10D 56.3 ?
C8 C10 H10E 109.5 ?
H10A C10 H10E 56.3 ?
H10B C10 H10E 141.1 ?
H10C C10 H10E 56.3 ?
H10D C10 H10E 109.5 ?
C8 C10 H10F 109.5 ?
H10A C10 H10F 56.3 ?
H10B C10 H10F 56.3 ?
H10C C10 H10F 141.1 ?
H10D C10 H10F 109.5 ?
H10E C10 H10F 109.5 ?
O2' Pt' O1' 92.1(5) yes
O2' Pt' N2' 86.9(6) yes
O1' Pt' N2' 178.8(8) ?
O2' Pt' N1' 175.8(14) ?
O1' Pt' N1' 86.4(6) yes
N2' Pt' N1' 94.6(6) yes
C1' O1' Pt' 119.2(12) ?
C3' O2' Pt' 117.2(15) ?
C5' O5' C8' 106.8(17) ?
C8' O6' C6' 110.3(19) ?
C4' N1' Pt' 119.3(16) ?
C4' N1' H1'A 107.5 ?
Pt' N1' H1'A 107.5 ?
C4' N1' H1'B 107.5 ?
Pt' N1' H1'B 107.5 ?
H1'A N1' H1'B 107.0 ?
C7' N2' Pt' 114.5(16) ?
C7' N2' H2'A 108.6 ?
Pt' N2' H2'A 108.6 ?
C7' N2' H2'B 108.6 ?
Pt' N2' H2'B 108.6 ?
H2'A N2' H2'B 107.6 ?
O3' C1' O1' 120(2) ?
O3' C1' C2' 118.8(18) ?
O1' C1' C2' 121.5(16) ?
C1' C2' C3' 111.8(17) ?
C1' C2' H2'C 109.3 ?
C3' C2' H2'C 109.3 ?
C1' C2' H2'D 109.3 ?
C3' C2' H2'D 109.3 ?
H2'C C2' H2'D 107.9 ?
O4' C3' O2' 119(2) ?
O4' C3' C2' 120(2) ?
O2' C3' C2' 120.9(18) ?
N1' C4' C5' 111.0(16) ?
N1' C4' H4'A 109.4 ?
C5' C4' H4'A 109.4 ?
N1' C4' H4'B 109.4 ?
C5' C4' H4'B 109.4 ?
H4'A C4' H4'B 108.0 ?
O5' C5' C4' 106.7(17) ?
O5' C5' C6' 99.3(17) ?
C4' C5' C6' 115.1(18) ?
O5' C5' H5' 111.6 ?
C4' C5' H5' 111.6 ?
C6' C5' H5' 111.6 ?
O6' C6' C7' 108.7(18) ?
O6' C6' C5' 103.7(18) ?
C7' C6' C5' 114.4(19) ?
O6' C6' H6' 109.9 ?
C7' C6' H6' 109.9 ?
C5' C6' H6' 109.9 ?
C6' C7' N2' 118.4(18) ?
C6' C7' H7'A 107.7 ?
N2' C7' H7'A 107.7 ?
C6' C7' H7'B 107.7 ?
N2' C7' H7'B 107.7 ?
H7'A C7' H7'B 107.1 ?
O6' C8' O5' 104.3(18) ?
O6' C8' C9' 110(2) ?
O5' C8' C9' 106(2) ?
O6' C8' C10' 111(2) ?
O5' C8' C10' 112(2) ?
C9' C8' C10' 113(2) ?
C8' C9' H9'A 109.5 ?
C8' C9' H9'B 109.5 ?
H9'A C9' H9'B 109.5 ?
C8' C9' H9'C 109.5 ?
H9'A C9' H9'C 109.5 ?
H9'B C9' H9'C 109.5 ?
C8' C9' H9'D 109.5 ?
H9'A C9' H9'D 141.1 ?
H9'B C9' H9'D 56.3 ?
H9'C C9' H9'D 56.3 ?
C8' C9' H9'E 109.5 ?
H9'A C9' H9'E 56.3 ?
H9'B C9' H9'E 141.1 ?
H9'C C9' H9'E 56.3 ?
H9'D C9' H9'E 109.5 ?
C8' C9' H9'F 109.5 ?
H9'A C9' H9'F 56.3 ?
H9'B C9' H9'F 56.3 ?
H9'C C9' H9'F 141.1 ?
H9'D C9' H9'F 109.5 ?
H9'E C9' H9'F 109.5 ?
C8' C10' H10G 109.5 ?
C8' C10' H10H 109.5 ?
H10G C10' H10H 109.5 ?
C8' C10' H10I 109.5 ?
H10G C10' H10I 109.5 ?
H10H C10' H10I 109.5 ?
C8' C10' H10J 109.5 ?
H10G C10' H10J 141.1 ?
H10H C10' H10J 56.3 ?
H10I C10' H10J 56.3 ?
C8' C10' H10K 109.5 ?
H10G C10' H10K 56.3 ?
H10H C10' H10K 141.1 ?
H10I C10' H10K 56.3 ?
H10J C10' H10K 109.5 ?
C8' C10' H10L 109.5 ?
H10G C10' H10L 56.3 ?
H10H C10' H10L 56.3 ?
H10I C10' H10L 141.1 ?
H10J C10' H10L 109.5 ?
H10K C10' H10L 109.5 ?

loop_
_geom_bond_atom_site_label_1
_geom_bond_atom_site_label_2
_geom_bond_site_symmetry_2
_geom_bond_distance
_geom_bond_publ_flag
Pt N2 . 2.002(15) yes
Pt O2 . 2.024(13) yes
Pt O1 . 2.024(12) yes
Pt N1 . 2.029(17) yes
O1 C1 . 1.29(2) ?
O2 C3 . 1.31(3) ?
O3 C1 . 1.23(2) ?
O4 C3 . 1.20(2) ?
O5 C5 . 1.40(2) ?
O5 C8 . 1.43(3) ?
O6 C6 . 1.43(3) ?
O6 C8 . 1.45(3) ?
N1 C4 . 1.48(3) ?
N1 H1A . .9000 ?
N1 H1B . .9000 ?
N2 C7 . 1.58(4) ?
N2 H2A . .9000 ?
N2 H2B . .9000 ?
C1 C2 . 1.48(2) ?
C2 C3 . 1.50(3) ?
C2 H2C . .9700 ?
C2 H2D . .9700 ?
C4 C5 . 1.52(3) ?
C4 H4A . .9700 ?
C4 H4B . .9700 ?
C5 C6 . 1.54(3) ?
C5 H5 . .9800 ?
C6 C7 . 1.49(3) ?
C6 H6 . .9800 ?
C7 H7A . .9700 ?
C7 H7B . .9700 ?
C8 C10 . 1.48(4) ?
C8 C9 . 1.50(4) ?
C9 H9A . .9600 ?
C9 H9B . .9600 ?
C9 H9C . .9600 ?
C9 H9D . .9600 ?
C9 H9E . .9600 ?
C9 H9F . .9600 ?
C10 H10A . .9600 ?
C10 H10B . .9600 ?
C10 H10C . .9600 ?
C10 H10D . .9600 ?
C10 H10E . .9600 ?
C10 H10F . .9600 ?
Pt' O2' . 2.018(13) yes
Pt' O1' . 2.032(12) yes
Pt' N2' . 2.035(13) yes
Pt' N1' . 2.056(14) yes
O1' C1' . 1.24(2) ?
O2' C3' . 1.33(3) ?
O3' C1' . 1.24(2) ?
O4' C3' . 1.24(3) ?
O5' C5' . 1.43(2) ?
O5' C8' . 1.44(3) ?
O6' C8' . 1.41(3) ?
O6' C6' . 1.43(3) ?
N1' C4' . 1.38(3) ?
N1' H1'A . .9000 ?
N1' H1'B . .9000 ?
N2' C7' . 1.49(3) ?
N2' H2'A . .9000 ?
N2' H2'B . .9000 ?
C1' C2' . 1.50(3) ?
C2' C3' . 1.51(3) ?
C2' H2'C . .9700 ?
C2' H2'D . .9700 ?
C4' C5' . 1.50(3) ?
C4' H4'A . .9700 ?
C4' H4'B . .9700 ?
C5' C6' . 1.59(3) ?
C5' H5' . .9800 ?
C6' C7' . 1.45(3) ?
C6' H6' . .9800 ?
C7' H7'A . .9700 ?
C7' H7'B . .9700 ?
C8' C9' . 1.47(4) ?
C8' C10' . 1.51(4) ?
C9' H9'A . .9600 ?
C9' H9'B . .9600 ?
C9' H9'C . .9600 ?
C9' H9'D . .9600 ?
C9' H9'E . .9600 ?
C9' H9'F . .9600 ?
C10' H10G . .9600 ?
C10' H10H . .9600 ?
C10' H10I . .9600 ?
C10' H10J . .9600 ?
C10' H10K . .9600 ?
C10' H10L . .9600 ?

loop_
_geom_hbond_atom_site_label_D
_geom_hbond_atom_site_label_H
_geom_hbond_atom_site_label_A
_geom_hbond_site_symmetry_A
_geom_hbond_distance_DH
_geom_hbond_distance_HA
_geom_hbond_distance_DA
_geom_hbond_angle_DHA
_geom_hbond_publ_flag
N1 H1A O3 1_656 .90 2.23 3.01(2) 143.6 yes
N1 H1B O4 1_655 .90 2.03 2.93(2) 172.2 yes
N2 H2A O3 1_556 .90 2.00 2.89(2) 170.0 yes
N2 H2B O4 1_656 .90 2.17 2.91(3) 138.2 yes
N1' H1'A O3' 1_454 .90 2.22 2.96(2) 138.7 yes
N1' H1'B O4' 1_554 .90 2.01 2.91(2) 173.6 yes
N2' H2'A O3' 1_455 .90 1.98 2.87(2) 175.9 yes
N2' H2'B O4' 1_454 .90 2.16 2.93(3) 143.1 yes

loop_
_geom_torsion_atom_site_label_1
_geom_torsion_atom_site_label_2
_geom_torsion_atom_site_label_3
_geom_torsion_atom_site_label_4
_geom_torsion
N2 Pt O1 C1 2E1(2)
O2 Pt O1 C1 -32.7(17)
N1 Pt O1 C1 152.3(17)
N2 Pt O2 C3 -146(2)
O1 Pt O2 C3 32.0(19)
N1 Pt O2 C3 110(8)
N2 Pt N1 C4 -73.9(18)
O2 Pt N1 C4 30(8)
O1 Pt N1 C4 108.2(16)
O2 Pt N2 C7 -95.1(15)
O1 Pt N2 C7 -14E1(2)
N1 Pt N2 C7 79.9(15)
Pt O1 C1 O3 173.1(16)
Pt O1 C1 C2 -6(3)
O3 C1 C2 C3 -119(2)
O1 C1 C2 C3 60(3)
Pt O2 C3 O4 -173.3(18)
Pt O2 C3 C2 6(3)
C1 C2 C3 O4 120(2)
C1 C2 C3 O2 -60(3)
Pt N1 C4 C5 63(2)
C8 O5 C5 C4 157.9(19)
C8 O5 C5 C6 35(2)
N1 C4 C5 O5 168.8(18)
N1 C4 C5 C6 -76(2)
C8 O6 C6 C7 125(2)
C8 O6 C6 C5 -1(3)
O5 C5 C6 O6 -20(2)
C4 C5 C6 O6 -135.8(19)
O5 C5 C6 C7 -139(2)
C4 C5 C6 C7 105(2)
O6 C6 C7 N2 -166.1(18)
C5 C6 C7 N2 -50(3)
Pt N2 C7 C6 -37(2)
C5 O5 C8 O6 -34(3)
C5 O5 C8 C10 85(2)
C5 O5 C8 C9 -150(2)
C6 O6 C8 O5 20(3)
C6 O6 C8 C10 -96(3)
C6 O6 C8 C9 138(2)
O2' Pt' O1' C1' -31.8(17)
N2' Pt' O1' C1' -6E1(5)
N1' Pt' O1' C1' 152.2(16)
O1' Pt' O2' C3' 36(2)
N2' Pt' O2' C3' -144(2)
N1' Pt' O2' C3' 106(12)
O2' Pt' N1' C4' 37(11)
O1' Pt' N1' C4' 106.9(15)
N2' Pt' N1' C4' -72.5(16)
O2' Pt' N2' C7' -98.3(16)
O1' Pt' N2' C7' -7E1(5)
N1' Pt' N2' C7' 77.8(15)
Pt' O1' C1' O3' 171.1(15)
Pt' O1' C1' C2' -11(2)
O3' C1' C2' C3' -121(2)
O1' C1' C2' C3' 60(2)
Pt' O2' C3' O4' -174.3(18)
Pt' O2' C3' C2' 0(3)
C1' C2' C3' O4' 121(2)
C1' C2' C3' O2' -53(3)
Pt' N1' C4' C5' 65(2)
C8' O5' C5' C4' 158.3(19)
C8' O5' C5' C6' 38(2)
N1' C4' C5' O5' 171.8(17)
N1' C4' C5' C6' -79(2)
C8' O6' C6' C7' 126(2)
C8' O6' C6' C5' 4(2)
O5' C5' C6' O6' -25(2)
C4' C5' C6' O6' -138.9(18)
O5' C5' C6' C7' -143.6(19)
C4' C5' C6' C7' 103(2)
O6' C6' C7' N2' -163.6(18)
C5' C6' C7' N2' -48(3)
Pt' N2' C7' C6' -36(3)
C6' O6' C8' O5' 20(3)
C6' O6' C8' C9' 133(2)
C6' O6' C8' C10' -101(3)
C5' O5' C8' O6' -38(3)
C5' O5' C8' C9' -154.0(19)
C5' O5' C8' C10' 82(2)
